data_9004888
loop_
_publ_author_name
'Locock A J'
'Burns P C'
'Flynn M'

_publ_section_title
;
 Divalent transition metals and magnesium in structures
 that contain the autunite-type sheet
 Sample: MgUAs12
;
_journal_name_full 'The Canadian Mineralogist'
_journal_page_first 1699
_journal_page_last 1718
_journal_paper_doi 10.2113/gscanmin.42.6.1699
_journal_volume 42
_journal_year 2004
_chemical_formula_sum 'As2 H24 Mg O24 U2'
_chemical_name_mineral 'Novacekite I'

loop_
_[local]_alternative_name_id
_[local]_alternative_name_type
_[local]_alternative_name_source
_[local]_alternative_name_source_id
_[local]_alternative_name_value
1 mineral AMCSD 0005983 Novacekite
2 mineral AMCSD 0005984 Novacekite-I

_space_group_IT_number 2
_symmetry_space_group_name_Hall '-P 1'
_symmetry_space_group_name_H-M 'P -1'
_cell_angle_alpha 81.391
_cell_angle_beta 81.177
_cell_angle_gamma 88.884
_cell_length_a 7.1594
_cell_length_b 7.1610
_cell_length_c 11.3146
_cell_formula_units_Z 1
_cell_volume 566.756
_cod_original_formula_sum 'Mg U2 As2 O24 H24'
_cod_database_code 9004888

loop_
_symmetry_equiv_pos_as_xyz
x,y,z
-x,-y,-z

loop_
_atom_site_type_symbol
_atom_site_label
_atom_site_fract_x
_atom_site_fract_y
_atom_site_fract_z
_atom_site_U_iso_or_equiv
_atom_site_attached_hydrogens
Mg Mg 0.00000 0.00000 0.50000 0.02800 0
U U 0.73220 0.23000 0.07980 0.01200 0
As As 0.75090 0.74570 -0.00150 0.01200 0
O O1 0.77590 0.26880 -0.07970 0.01100 0
O O2 0.68630 0.18710 0.24010 0.02100 0
O O3 0.77260 0.54270 0.09220 0.01900 0
O O4 0.69260 0.91310 0.08640 0.02100 0
O O5 0.58540 0.72540 -0.08940 0.02000 0
O O6 0.95460 0.80490 -0.09590 0.01900 0
O Wat1 0.80130 -0.19660 0.47480 0.03400 2
O Wat2 0.12860 0.00280 0.32360 0.03900 2
O Wat3 0.81630 0.21320 0.45080 0.03900 2
O Wat4 0.46750 0.79060 0.30710 0.04000 2
O Wat5 0.07890 0.44150 0.68680 0.03900 2
O Wat6 0.30020 0.44040 0.31490 0.04100 2

_database_code_amcsd 0005983

loop_
_cod_related_entry_id
_cod_related_entry_database
_cod_related_entry_code
1 AMCSD 0005983
2 AMCSD 0005984
